data_7208708
loop_
_publ_author_name
'Sunatsuki, Yukinari'
'Miyahara, Sho'
'Sasaki, Yuu'
'Suzuki, Takayoshi'
'Kojima, Masaaki'
'Matsumoto, Naohide'

_publ_section_title
;
 Conglomerate crystallization, chiral recognition and spin-crossover in a
 host--guest complex consisting of FeIII complexes (host) and
 [Cr(ox)3]3&#x2212; (guest)
;
_journal_issue 20
_journal_name_full CrystEngComm
_journal_page_first 6377
_journal_paper_doi 10.1039/c2ce25612f
_journal_volume 14
_journal_year 2012
_chemical_absolute_configuration ad
_chemical_formula_moiety 'C21 H23.50 Cr0.50 Fe N10 O6.50 '
_chemical_formula_sum 'C21 H23.5 Cr0.5 Fe N10 O6.5'
_chemical_formula_weight 601.82
_space_group_IT_number 150
_symmetry_cell_setting trigonal
_symmetry_Int_Tables_number 150
_symmetry_space_group_name_Hall 'P 3 2"'
_symmetry_space_group_name_H-M 'P 3 2 1'
_cell_angle_alpha 90.0000
_cell_angle_beta 90.0000
_cell_angle_gamma 120.0000
_cell_formula_units_Z 2
_cell_length_a 12.5886(6)
_cell_length_b 12.5886(6)
_cell_length_c 9.2180(4)
_cell_measurement_reflns_used 13587
_cell_measurement_temperature 93.1
_cell_measurement_theta_max 30.0
_cell_measurement_theta_min 3.2
_cell_volume 1265.09(10)
_computing_cell_refinement PROCESS-AUTO
_computing_data_collection PROCESS-AUTO
_computing_data_reduction CrystalStructure
_computing_publication_material 'CrystalStructure 3.8'
_computing_structure_refinement SHELXL
_computing_structure_solution SIR2004
_diffrn_ambient_temperature 93.1
_diffrn_detector_area_resol_mean 10.00
_diffrn_measured_fraction_theta_full 1.000
_diffrn_measured_fraction_theta_max 1.000
_diffrn_measurement_device_type 'Rigaku RAXIS-RAPID'
_diffrn_measurement_method \w
_diffrn_radiation_type 'Mo K\a'
_diffrn_radiation_wavelength 0.71075
_diffrn_reflns_av_R_equivalents 0.055
_diffrn_reflns_limit_h_max 16
_diffrn_reflns_limit_h_min 0
_diffrn_reflns_limit_k_max 14
_diffrn_reflns_limit_k_min -8
_diffrn_reflns_limit_l_max 11
_diffrn_reflns_limit_l_min -11
_diffrn_reflns_number 15823
_diffrn_reflns_theta_full 27.48
_diffrn_reflns_theta_max 27.48
_exptl_absorpt_coefficient_mu 0.860
_exptl_absorpt_correction_T_max 0.835
_exptl_absorpt_correction_T_min 0.616
_exptl_absorpt_correction_type numerical
_exptl_absorpt_process_details
;
Higashi, T. (1999). Program for Absorption Correction.
Rigaku Corporation, Tokyo, Japan.
;
_exptl_crystal_colour 'dark red'
_exptl_crystal_density_diffrn 1.580
_exptl_crystal_density_method 'not measured'
_exptl_crystal_description block
_exptl_crystal_F_000 619.00
_exptl_crystal_size_max 0.37
_exptl_crystal_size_mid 0.31
_exptl_crystal_size_min 0.21
_refine_diff_density_max 0.48
_refine_diff_density_min -1.21
_refine_ls_abs_structure_details 'Flack, H. D. (1983), Acta Cryst. A39, 876-881. 840 Friedel Pairs'
_refine_ls_abs_structure_Flack 0.00(4)
_refine_ls_extinction_method none
_refine_ls_goodness_of_fit_ref 1.047
_refine_ls_hydrogen_treatment refall
_refine_ls_number_parameters 151
_refine_ls_number_reflns 1939
_refine_ls_R_factor_gt 0.0616
_refine_ls_shift/su_max 0.0010
_refine_ls_structure_factor_coef Fsqd
_refine_ls_weighting_details 'w = 1/[\s^2^(Fo^2^)+(0.1219P)^2^+0.8503P] where P=(Fo^2^+2Fc^2^)/3'
_refine_ls_weighting_scheme calc
_refine_ls_wR_factor_ref 0.1822
_reflns_number_gt 1697
_reflns_number_total 1939
_reflns_threshold_expression F^2^>2.0\s(F^2^)
_cod_data_source_file c2ce25612f.txt
_cod_data_source_block 070417
_cod_original_formula_sum 'C21 H23.50 Cr0.50 Fe N10 O6.50 '
_cod_database_code 7208708

loop_
_symmetry_equiv_pos_site_id
_symmetry_equiv_pos_as_xyz
1 +X,+Y,+Z
2 -Y,+X-Y,+Z
3 -X+Y,-X,+Z
4 +Y,+X,-Z
5 +X-Y,-Y,-Z
6 -X,-X+Y,-Z

loop_
_atom_site_label
_atom_site_type_symbol
_atom_site_fract_x
_atom_site_fract_y
_atom_site_fract_z
_atom_site_U_iso_or_equiv
_atom_site_adp_type
_atom_site_occupancy
_atom_site_symmetry_multiplicity
_atom_site_calc_flag
_atom_site_refinement_flags
Fe(1) Fe 0.3333 0.6667 0.41037(9) 0.0372(2) Uani 1.00 3 d S
Cr(1) Cr 0.0000 0.0000 1.0000 0.0437(4) Uani 1.00 6 d S
O(1) O 0.1701(7) 0.0895(19) 1.0597(10) 0.114(4) Uani 0.50 1 d P
O(2) O 0.0624(17) 0.0967(13) 0.8239(10) 0.112(4) Uani 0.50 1 d P
O(3) O 0.3291(16) 0.290(2) 0.995(4) 0.25(2) Uani 0.50 1 d P
O(4) O 0.1857(15) 0.2138(18) 0.675(2) 0.174(11) Uani 0.50 1 d P
O(5) O 0.059(4) 0.059(4) 0.5000 0.23(3) Uani 0.33 2 d SP
N(1) N 0.3333 0.6667 0.7490(7) 0.067(2) Uani 1.00 3 d S
N(2) N 0.4859(4) 0.7845(4) 0.5099(4) 0.0478(9) Uani 1.00 1 d .
N(3) N 0.4515(3) 0.6485(3) 0.2922(3) 0.0370(7) Uani 1.00 1 d .
N(4) N 0.5701(3) 0.6289(3) 0.1297(4) 0.0465(9) Uani 1.00 1 d .
C(1) C 0.4517(8) 0.7729(7) 0.7711(5) 0.079(2) Uani 1.00 1 d .
C(2) C 0.4906(6) 0.8592(5) 0.6382(5) 0.0629(15) Uani 1.00 1 d .
C(3) C 0.5877(4) 0.8005(5) 0.4529(4) 0.0499(10) Uani 1.00 1 d .
C(4) C 0.5732(4) 0.7290(4) 0.3265(4) 0.0434(9) Uani 1.00 1 d .
C(5) C 0.4530(3) 0.5901(3) 0.1727(4) 0.0387(9) Uani 1.00 1 d .
C(6) C 0.6449(4) 0.7150(4) 0.2269(5) 0.0478(10) Uani 1.00 1 d .
C(7) C 0.2353(12) 0.2001(14) 0.972(2) 0.096(5) Uani 0.50 1 d P
C(8) C 0.1616(18) 0.1898(17) 0.800(7) 0.24(2) Uani 0.50 1 d P
H(1) H 0.5131 0.7469 0.7881 0.095 Uiso 1.00 1 c R
H(2) H 0.4494 0.8176 0.8582 0.095 Uiso 1.00 1 c R
H(3) H 0.4339 0.8914 0.6246 0.076 Uiso 1.00 1 c R
H(4) H 0.5747 0.9292 0.6516 0.076 Uiso 1.00 1 c R
H(5) H 0.6658 0.8558 0.4927 0.060 Uiso 1.00 1 c R
H(6) H 0.3819 0.5295 0.1239 0.046 Uiso 1.00 1 c R
H(7) H 0.5931 0.6031 0.0536 0.056 Uiso 0.50 1 c R
H(8) H 0.7320 0.7580 0.2255 0.057 Uiso 1.00 1 c R

loop_
_atom_site_aniso_label
_atom_site_aniso_U_11
_atom_site_aniso_U_22
_atom_site_aniso_U_33
_atom_site_aniso_U_12
_atom_site_aniso_U_13
_atom_site_aniso_U_23
Fe(1) 0.0418(3) 0.0418(3) 0.0280(4) 0.02090(18) 0.0000 0.0000
Cr(1) 0.0422(5) 0.0422(5) 0.0467(8) 0.0211(2) 0.0000 0.0000
O(1) 0.035(3) 0.185(13) 0.085(5) 0.028(8) -0.028(4) 0.003(9)
O(2) 0.183(15) 0.117(8) 0.087(6) 0.114(11) -0.030(8) -0.003(6)
O(3) 0.050(6) 0.31(3) 0.168(13) -0.076(14) 0.002(9) -0.05(2)
O(4) 0.149(14) 0.23(2) 0.215(16) 0.150(15) 0.130(13) 0.201(17)
O(5) 0.25(3) 0.25(3) 0.094(15) 0.05(3) -0.073(18) 0.073(18)
N(1) 0.088(3) 0.088(3) 0.024(2) 0.0441(16) 0.0000 0.0000
N(2) 0.057(2) 0.051(2) 0.0362(17) 0.0278(18) -0.0094(16) -0.0128(15)
N(3) 0.0384(18) 0.0405(18) 0.0335(16) 0.0207(14) -0.0056(13) -0.0048(14)
N(4) 0.047(2) 0.049(2) 0.0458(19) 0.0258(17) 0.0063(16) -0.0042(16)
C(1) 0.102(5) 0.097(4) 0.030(2) 0.043(4) -0.010(2) -0.018(2)
C(2) 0.077(3) 0.065(3) 0.037(2) 0.028(3) -0.002(2) -0.021(2)
C(3) 0.046(2) 0.054(2) 0.0428(19) 0.019(2) -0.0093(16) -0.013(2)
C(4) 0.039(2) 0.049(2) 0.041(2) 0.0209(19) -0.0035(16) -0.0080(18)
C(5) 0.046(2) 0.039(2) 0.0325(17) 0.022(2) -0.0003(15) -0.0032(14)
C(6) 0.039(2) 0.049(2) 0.053(2) 0.021(2) 0.0005(19) -0.008(2)
C(7) 0.034(5) 0.073(9) 0.125(15) -0.015(6) 0.030(6) -0.012(9)
C(8) 0.052(9) 0.053(9) 0.60(8) 0.015(7) -0.03(2) 0.07(2)

loop_
_atom_type_symbol
_atom_type_description
_atom_type_scat_dispersion_real
_atom_type_scat_dispersion_imag
_atom_type_scat_source
C C 0.003 0.002
;
International Tables for Crystallography
(1992, Vol. C, Tables 4.2.6.8 and 6.1.1.4)
;
H H 0.000 0.000
;
International Tables for Crystallography
(1992, Vol. C, Table 6.1.1.4)
;
Cr Cr 0.321 0.624
;
International Tables for Crystallography
(1992, Vol. C, Tables 4.2.6.8 and 6.1.1.4)
;
Fe Fe 0.346 0.844
;
International Tables for Crystallography
(1992, Vol. C, Tables 4.2.6.8 and 6.1.1.4)
;
N N 0.006 0.003
;
International Tables for Crystallography
(1992, Vol. C, Tables 4.2.6.8 and 6.1.1.4)
;
O O 0.011 0.006
;
International Tables for Crystallography
(1992, Vol. C, Tables 4.2.6.8 and 6.1.1.4)
;

loop_
_geom_angle_atom_site_label_1
_geom_angle_atom_site_label_2
_geom_angle_atom_site_label_3
_geom_angle
_geom_angle_publ_flag
_geom_angle_site_symmetry_1
_geom_angle_site_symmetry_3
N(2) Fe(1) N(2) 100.08(19) yes . 2_665
N(2) Fe(1) N(2) 100.05(19) yes . 3_565
N(2) Fe(1) N(3) 80.44(18) yes . .
N(2) Fe(1) N(3) 87.51(17) yes . 2_665
N(2) Fe(1) N(3) 172.12(19) yes . 3_565
N(2) Fe(1) N(2) 100.1(2) yes 2_665 3_565
N(2) Fe(1) N(3) 172.18(18) yes 2_665 .
N(2) Fe(1) N(3) 80.48(19) yes 2_665 2_665
N(2) Fe(1) N(3) 87.52(18) yes 2_665 3_565
N(2) Fe(1) N(3) 87.48(19) yes 3_565 .
N(2) Fe(1) N(3) 172.16(14) yes 3_565 2_665
N(2) Fe(1) N(3) 80.45(16) yes 3_565 3_565
N(3) Fe(1) N(3) 91.76(18) yes . 2_665
N(3) Fe(1) N(3) 91.74(16) yes . 3_565
N(3) Fe(1) N(3) 91.78(15) yes 2_665 3_565
O(1) Cr(1) O(1) 112.2(7) yes . 2_555
O(1) Cr(1) O(1) 112.2(7) yes . 3_555
O(1) Cr(1) O(1) 64.8(7) yes . 4_557
O(1) Cr(1) O(1) 70.7(7) yes . 5_557
O(1) Cr(1) O(1) 176.7(10) yes . 6_557
O(1) Cr(1) O(2) 83.7(6) yes . .
O(1) Cr(1) O(2) 139.0(5) yes . 2_555
O(1) Cr(1) O(2) 93.9(7) yes . 3_555
O(1) Cr(1) O(2) 40.5(5) yes . 4_557
O(1) Cr(1) O(2) 87.8(6) yes . 5_557
O(1) Cr(1) O(2) 94.9(6) yes . 6_557
O(1) Cr(1) O(1) 112.2(6) yes 2_555 3_555
O(1) Cr(1) O(1) 70.7(6) yes 2_555 4_557
O(1) Cr(1) O(1) 176.7(5) yes 2_555 5_557
O(1) Cr(1) O(1) 64.8(7) yes 2_555 6_557
O(1) Cr(1) O(2) 93.9(7) yes 2_555 .
O(1) Cr(1) O(2) 83.7(7) yes 2_555 2_555
O(1) Cr(1) O(2) 139.0(6) yes 2_555 3_555
O(1) Cr(1) O(2) 87.8(7) yes 2_555 4_557
O(1) Cr(1) O(2) 94.9(7) yes 2_555 5_557
O(1) Cr(1) O(2) 40.5(7) yes 2_555 6_557
O(1) Cr(1) O(1) 176.7(6) yes 3_555 4_557
O(1) Cr(1) O(1) 64.8(6) yes 3_555 5_557
O(1) Cr(1) O(1) 70.7(7) yes 3_555 6_557
O(1) Cr(1) O(2) 139.0(5) yes 3_555 .
O(1) Cr(1) O(2) 93.9(4) yes 3_555 2_555
O(1) Cr(1) O(2) 83.7(5) yes 3_555 3_555
O(1) Cr(1) O(2) 94.9(5) yes 3_555 4_557
O(1) Cr(1) O(2) 40.5(4) yes 3_555 5_557
O(1) Cr(1) O(2) 87.8(6) yes 3_555 6_557
O(1) Cr(1) O(1) 112.2(6) yes 4_557 5_557
O(1) Cr(1) O(1) 112.2(7) yes 4_557 6_557
O(1) Cr(1) O(2) 40.5(5) yes 4_557 .
O(1) Cr(1) O(2) 87.8(4) yes 4_557 2_555
O(1) Cr(1) O(2) 94.9(5) yes 4_557 3_555
O(1) Cr(1) O(2) 83.7(4) yes 4_557 4_557
O(1) Cr(1) O(2) 139.0(4) yes 4_557 5_557
O(1) Cr(1) O(2) 93.9(6) yes 4_557 6_557
O(1) Cr(1) O(1) 112.2(7) yes 5_557 6_557
O(1) Cr(1) O(2) 87.8(7) yes 5_557 .
O(1) Cr(1) O(2) 94.9(7) yes 5_557 2_555
O(1) Cr(1) O(2) 40.5(6) yes 5_557 3_555
O(1) Cr(1) O(2) 93.9(7) yes 5_557 4_557
O(1) Cr(1) O(2) 83.7(7) yes 5_557 5_557
O(1) Cr(1) O(2) 139.0(6) yes 5_557 6_557
O(1) Cr(1) O(2) 94.9(6) yes 6_557 .
O(1) Cr(1) O(2) 40.5(5) yes 6_557 2_555
O(1) Cr(1) O(2) 87.8(7) yes 6_557 3_555
O(1) Cr(1) O(2) 139.0(6) yes 6_557 4_557
O(1) Cr(1) O(2) 93.9(7) yes 6_557 5_557
O(1) Cr(1) O(2) 83.7(6) yes 6_557 6_557
O(2) Cr(1) O(2) 56.9(5) yes . 2_555
O(2) Cr(1) O(2) 56.9(6) yes . 3_555
O(2) Cr(1) O(2) 118.0(5) yes . 4_557
O(2) Cr(1) O(2) 169.6(9) yes . 5_557
O(2) Cr(1) O(2) 129.8(7) yes . 6_557
O(2) Cr(1) O(2) 56.9(9) yes 2_555 3_555
O(2) Cr(1) O(2) 169.6(8) yes 2_555 4_557
O(2) Cr(1) O(2) 129.8(5) yes 2_555 5_557
O(2) Cr(1) O(2) 118.0(8) yes 2_555 6_557
O(2) Cr(1) O(2) 129.8(8) yes 3_555 4_557
O(2) Cr(1) O(2) 118.0(7) yes 3_555 5_557
O(2) Cr(1) O(2) 169.6(5) yes 3_555 6_557
O(2) Cr(1) O(2) 56.9(5) yes 4_557 5_557
O(2) Cr(1) O(2) 56.9(8) yes 4_557 6_557
O(2) Cr(1) O(2) 56.9(8) yes 5_557 6_557
Cr(1) O(1) O(2) 70.0(7) yes . 4_557
Cr(1) O(1) C(7) 109.3(10) yes . .
Cr(1) O(1) C(7) 99.3(10) yes . 4_557
Cr(1) O(1) C(8) 113.0(11) yes . 4_557
O(2) O(1) C(7) 132(2) yes 4_557 .
O(2) O(1) C(7) 99.5(16) yes 4_557 4_557
O(2) O(1) C(8) 50.4(12) yes 4_557 4_557
C(7) O(1) C(7) 32.7(11) yes . 4_557
C(7) O(1) C(8) 93.0(19) yes . 4_557
C(7) O(1) C(8) 67.8(18) yes 4_557 4_557
Cr(1) O(2) O(1) 69.4(8) yes . 4_557
Cr(1) O(2) C(8) 130(3) yes . .
O(1) O(2) C(8) 72(2) yes 4_557 .
O(3) O(3) C(7) 89(2) yes 4_557 .
O(3) O(3) C(7) 54.7(18) yes 4_557 4_557
C(7) O(3) C(7) 39.5(13) yes . 4_557
O(5) O(5) O(5) 60(3) yes 2_555 3_555
C(1) N(1) C(1) 118.1(5) yes . 2_665
C(1) N(1) C(1) 118.0(5) yes . 3_565
C(1) N(1) C(1) 118.0(4) yes 2_665 3_565
Fe(1) N(2) C(2) 124.0(4) yes . .
Fe(1) N(2) C(3) 116.2(3) yes . .
C(2) N(2) C(3) 119.6(4) yes . .
Fe(1) N(3) C(4) 114.6(3) yes . .
Fe(1) N(3) C(5) 138.7(3) yes . .
C(4) N(3) C(5) 106.1(4) yes . .
C(5) N(4) C(6) 106.8(4) yes . .
N(1) C(1) C(2) 111.0(5) yes . .
N(2) C(2) C(1) 106.6(5) yes . .
N(2) C(3) C(4) 115.2(3) yes . .
N(3) C(4) C(3) 113.2(4) yes . .
N(3) C(4) C(6) 108.3(4) yes . .
C(3) C(4) C(6) 138.6(4) yes . .
N(3) C(5) N(4) 110.8(3) yes . .
N(4) C(6) C(4) 108.1(4) yes . .
O(1) C(7) O(1) 81.6(10) yes . 4_557
O(1) C(7) O(3) 130(2) yes . .
O(1) C(7) O(3) 133(2) yes . 4_557
O(1) C(7) C(7) 88.7(18) yes . 4_557
O(1) C(7) C(8) 113.1(11) yes . .
O(1) C(7) O(3) 134(2) yes 4_557 .
O(1) C(7) O(3) 98.2(17) yes 4_557 4_557
O(1) C(7) C(7) 58.6(14) yes 4_557 4_557
O(1) C(7) C(8) 51.3(13) yes 4_557 .
O(3) C(7) O(3) 36.2(19) yes . 4_557
O(3) C(7) C(7) 86(2) yes . 4_557
O(3) C(7) C(8) 117(2) yes . .
O(3) C(7) C(7) 54.5(16) yes 4_557 4_557
O(3) C(7) C(8) 101.7(19) yes 4_557 .
C(7) C(7) C(8) 100(2) yes 4_557 .
O(1) C(8) O(2) 57(2) yes 4_557 .
O(1) C(8) O(4) 156(2) yes 4_557 .
O(1) C(8) C(7) 61(2) yes 4_557 .
O(2) C(8) O(4) 115(4) yes . .
O(2) C(8) C(7) 99(3) yes . .
O(4) C(8) C(7) 140.7(19) yes . .
C(5) N(4) H(7) 126.6 no . .
C(6) N(4) H(7) 126.6 no . .
N(1) C(1) H(1) 109.5 no . .
N(1) C(1) H(2) 109.4 no . .
C(2) C(1) H(1) 109.4 no . .
C(2) C(1) H(2) 109.4 no . .
H(1) C(1) H(2) 108.0 no . .
N(2) C(2) H(3) 110.4 no . .
N(2) C(2) H(4) 110.4 no . .
C(1) C(2) H(3) 110.4 no . .
C(1) C(2) H(4) 110.4 no . .
H(3) C(2) H(4) 108.6 no . .
N(2) C(3) H(5) 122.4 no . .
C(4) C(3) H(5) 122.4 no . .
N(3) C(5) H(6) 124.6 no . .
N(4) C(5) H(6) 124.6 no . .
N(4) C(6) H(8) 126.0 no . .
C(4) C(6) H(8) 126.0 no . .

loop_
_geom_bond_atom_site_label_1
_geom_bond_atom_site_label_2
_geom_bond_distance
_geom_bond_publ_flag
_geom_bond_site_symmetry_2
Fe(1) N(2) 1.970(3) yes .
Fe(1) N(2) 1.969(5) yes 2_665
Fe(1) N(2) 1.970(4) yes 3_565
Fe(1) N(3) 1.948(4) yes .
Fe(1) N(3) 1.947(4) yes 2_665
Fe(1) N(3) 1.947(3) yes 3_565
Cr(1) O(1) 1.935(8) yes .
Cr(1) O(1) 1.94(2) yes 2_555
Cr(1) O(1) 1.94(2) yes 3_555
Cr(1) O(1) 1.94(2) yes 4_557
Cr(1) O(1) 1.94(2) yes 5_557
Cr(1) O(1) 1.935(8) yes 6_557
Cr(1) O(2) 1.943(11) yes .
Cr(1) O(2) 1.943(14) yes 2_555
Cr(1) O(2) 1.943(15) yes 3_555
Cr(1) O(2) 1.943(12) yes 4_557
Cr(1) O(2) 1.943(12) yes 5_557
Cr(1) O(2) 1.943(15) yes 6_557
O(1) O(2) 1.344(17) yes 4_557
O(1) C(7) 1.46(2) yes .
O(1) C(7) 1.71(3) yes 4_557
O(1) C(8) 1.52(5) yes 4_557
O(2) C(8) 1.23(2) yes .
O(3) O(3) 0.85(4) yes 4_557
O(3) C(7) 1.18(2) yes .
O(3) C(7) 1.44(2) yes 4_557
O(4) C(8) 1.19(6) yes .
O(5) O(5) 1.29(6) yes 2_555
O(5) O(5) 1.29(6) yes 3_555
N(1) C(1) 1.435(7) yes .
N(1) C(1) 1.434(11) yes 2_665
N(1) C(1) 1.435(10) yes 3_565
N(2) C(2) 1.493(7) yes .
N(2) C(3) 1.303(7) yes .
N(3) C(4) 1.386(5) yes .
N(3) C(5) 1.330(5) yes .
N(4) C(5) 1.360(6) yes .
N(4) C(6) 1.358(5) yes .
C(1) C(2) 1.546(8) yes .
C(3) C(4) 1.427(7) yes .
C(4) C(6) 1.359(8) yes .
C(7) C(7) 0.92(2) yes 4_557
C(7) C(8) 1.81(6) yes .
N(4) H(7) 0.880 no .
C(1) H(1) 0.990 no .
C(1) H(2) 0.990 no .
C(2) H(3) 0.990 no .
C(2) H(4) 0.990 no .
C(3) H(5) 0.950 no .
C(5) H(6) 0.950 no .
C(6) H(8) 0.950 no .

loop_
_geom_contact_atom_site_label_1
_geom_contact_atom_site_label_2
_geom_contact_distance
_geom_contact_site_symmetry_2
O(1) C(6) 3.38(2) 2_656
O(2) O(5) 3.020(13) .
O(2) O(5) 3.297(18) 2_555
O(2) O(5) 3.44(2) 3_555
O(2) C(6) 3.55(2) 5_566
O(3) C(1) 3.37(3) 6_657
O(3) C(5) 3.26(2) 4_556
O(3) C(6) 3.59(3) 6_656
O(4) O(4) 3.29(2) 4_556
O(4) O(5) 2.42(3) .
O(4) O(5) 3.32(3) 2_555
O(4) O(5) 3.44(3) 3_555
O(4) C(2) 3.271(19) 3_565
O(4) C(3) 3.12(2) 3_565
O(4) C(3) 3.09(2) 6_656
O(4) C(4) 3.46(2) 6_656
O(4) C(6) 3.53(2) 6_656
O(5) O(2) 3.020(13) .
O(5) O(2) 3.44(2) 2_555
O(5) O(2) 3.30(2) 3_555
O(5) O(2) 3.020(13) 4_556
O(5) O(2) 3.44(2) 5_556
O(5) O(2) 3.30(2) 6_556
O(5) O(4) 2.42(3) .
O(5) O(4) 3.44(4) 2_555
O(5) O(4) 3.32(5) 3_555
O(5) O(4) 2.42(3) 4_556
O(5) O(4) 3.44(4) 5_556
O(5) O(4) 3.32(5) 6_556
O(5) C(8) 3.15(6) .
O(5) C(8) 3.15(6) 4_556
N(4) N(4) 2.713(6) 4_555
C(1) O(3) 3.37(2) 6_667
C(2) O(4) 3.271(19) 2_665
C(3) O(4) 3.116(17) 2_665
C(3) O(4) 3.093(16) 6_666
C(4) O(4) 3.458(17) 6_666
C(5) O(3) 3.26(3) 4_556
C(6) O(1) 3.378(10) 3_664
C(6) O(2) 3.547(18) 5_666
C(6) O(3) 3.59(3) 6_666
C(6) O(4) 3.53(2) 6_666
C(6) C(7) 3.286(18) 6_666
C(6) C(8) 3.454(18) 6_666
C(7) C(6) 3.29(2) 6_656
C(8) O(5) 3.15(6) .
C(8) C(6) 3.45(2) 6_656
O(1) H(8) 2.566 2_656
O(1) H(8) 3.171 6_656
O(2) H(8) 2.613 5_566
O(2) H(8) 3.163 6_656
O(3) H(1) 3.140 6_657
O(3) H(2) 3.311 3_565
O(3) H(2) 2.798 6_657
O(3) H(4) 3.531 3_565
O(3) H(4) 3.428 6_657
O(3) H(6) 2.987 1_556
O(3) H(6) 2.447 4_556
O(4) H(1) 3.346 3_565
O(4) H(4) 2.449 3_565
O(4) H(5) 2.247 3_565
O(4) H(5) 2.557 6_656
O(4) H(8) 3.003 5_566
O(4) H(8) 3.154 6_656
O(5) H(5) 3.002 3_565
O(5) H(5) 3.002 6_656
N(2) H(4) 3.464 5_676
N(3) H(3) 3.452 6_656
N(3) H(4) 3.585 6_656
N(4) H(1) 3.301 4_556
N(4) H(2) 3.345 3_564
N(4) H(2) 3.168 6_656
N(4) H(3) 3.111 6_656
N(4) H(7) 1.849 4_555
C(1) H(6) 3.376 2_666
C(2) H(4) 3.583 5_676
C(3) H(4) 3.249 5_676
C(4) H(3) 3.404 6_656
C(5) H(2) 3.042 3_564
C(5) H(2) 3.581 6_656
C(5) H(3) 3.268 6_656
C(5) H(4) 3.241 6_656
C(5) H(7) 2.802 4_555
C(6) H(1) 3.376 4_556
C(6) H(3) 3.186 6_656
C(6) H(7) 2.917 4_555
C(7) H(6) 3.357 4_556
C(7) H(8) 3.034 6_656
C(8) H(1) 3.382 3_565
C(8) H(4) 3.061 3_565
C(8) H(5) 3.291 3_565
C(8) H(5) 3.466 6_656
C(8) H(8) 2.761 5_566
C(8) H(8) 2.977 6_656
H(1) O(3) 3.140 6_667
H(1) O(4) 3.346 2_665
H(1) N(4) 3.301 4_556
H(1) C(6) 3.376 4_556
H(1) C(8) 3.382 2_665
H(1) H(6) 3.513 2_666
H(1) H(7) 3.478 1_556
H(1) H(7) 3.060 4_556
H(1) H(8) 3.184 4_556
H(2) O(3) 3.311 2_665
H(2) O(3) 2.798 6_667
H(2) N(4) 3.345 2_666
H(2) N(4) 3.168 6_666
H(2) C(5) 3.042 2_666
H(2) C(5) 3.581 6_666
H(2) H(6) 2.478 2_666
H(2) H(7) 3.133 2_666
H(2) H(7) 2.848 6_666
H(3) N(3) 3.452 6_666
H(3) N(4) 3.111 6_666
H(3) C(4) 3.404 6_666
H(3) C(5) 3.268 6_666
H(3) C(6) 3.186 6_666
H(3) H(3) 3.298 5_676
H(3) H(4) 3.558 5_676
H(3) H(7) 3.414 6_666
H(3) H(8) 3.561 6_666
H(4) O(3) 3.531 2_665
H(4) O(3) 3.428 6_667
H(4) O(4) 2.449 2_665
H(4) N(2) 3.464 5_676
H(4) N(3) 3.585 6_666
H(4) C(2) 3.583 5_676
H(4) C(3) 3.249 5_676
H(4) C(5) 3.241 6_666
H(4) C(8) 3.061 2_665
H(4) H(3) 3.558 5_676
H(4) H(4) 3.192 5_676
H(4) H(5) 3.139 5_676
H(4) H(6) 3.262 6_666
H(5) O(4) 2.247 2_665
H(5) O(4) 2.557 6_666
H(5) O(5) 3.002 2_665
H(5) C(8) 3.291 2_665
H(5) C(8) 3.466 6_666
H(5) H(4) 3.139 5_676
H(5) H(5) 3.147 5_676
H(5) H(8) 3.511 4_556
H(6) O(3) 2.987 1_554
H(6) O(3) 2.447 4_556
H(6) C(1) 3.376 3_564
H(6) C(7) 3.357 4_556
H(6) H(1) 3.513 3_564
H(6) H(2) 2.478 3_564
H(6) H(4) 3.262 6_656
H(6) H(7) 2.974 4_555
H(7) N(4) 1.849 4_555
H(7) C(5) 2.802 4_555
H(7) C(6) 2.917 4_555
H(7) H(1) 3.478 1_554
H(7) H(1) 3.060 4_556
H(7) H(2) 3.133 3_564
H(7) H(2) 2.848 6_656
H(7) H(3) 3.414 6_656
H(7) H(6) 2.974 4_555
H(7) H(7) 1.012 4_555
H(7) H(8) 3.192 4_555
H(8) O(1) 2.566 3_664
H(8) O(1) 3.171 6_666
H(8) O(2) 2.613 5_666
H(8) O(2) 3.163 6_666
H(8) O(4) 3.003 5_666
H(8) O(4) 3.154 6_666
H(8) C(7) 3.034 6_666
H(8) C(8) 2.761 5_666
H(8) C(8) 2.977 6_666
H(8) H(1) 3.184 4_556
H(8) H(3) 3.561 6_656
H(8) H(5) 3.511 4_556
H(8) H(7) 3.192 4_555

loop_
_geom_hbond_atom_site_label_D
_geom_hbond_atom_site_label_H
_geom_hbond_atom_site_label_A
_geom_hbond_site_symmetry_A
_geom_hbond_distance_DA
_geom_hbond_distance_DH
_geom_hbond_distance_HA
_geom_hbond_angle_DHA
_geom_hbond_publ_flag
N(4) H(7) N(4) 4_555 2.713(6) 0.880 1.849 166.7 no
